data_4328030
loop_
_publ_author_name
'Margaret A. Goodman'
'Alexander Y. Nazarenko'
'Barbara J. Casavant'
'Zhanjie Li'
'William W. Brennessel'
'Michael J. DeMarco'
'Gen Long'
'M. Scott Goodman'

_publ_section_title
;
 Tris(5-methylpyrazolyl)methane: Synthesis and Properties of Its Iron(II)
 Complex
;
_journal_name_full 'Inorganic Chemistry'
_journal_page_first 1084
_journal_page_last 1093
_journal_paper_doi 10.1021/ic2022038
_journal_volume 51
_journal_year 2012
_chemical_formula_moiety 'C26 H32 Fe N12, 2(Cl O4)'
_chemical_formula_sum 'C26 H32 Cl2 Fe N12 O8'
_chemical_formula_weight 767.39
_chemical_name_systematic
;
  bis(tris(5-methylpyrazolylmethane))iron(II) perchlorate
;
_space_group_IT_number 148
_symmetry_cell_setting trigonal
_symmetry_space_group_name_Hall '-R 3'
_symmetry_space_group_name_H-M 'R -3 :H'
_atom_sites_solution_hydrogens geom
_atom_sites_solution_primary direct
_atom_sites_solution_secondary difmap
_audit_creation_method SHELXL-97
_cell_angle_alpha 90.00
_cell_angle_beta 90.00
_cell_angle_gamma 120.00
_cell_formula_units_Z 3
_cell_length_a 11.2103(6)
_cell_length_b 11.2103(6)
_cell_length_c 21.708(2)
_cell_measurement_reflns_used 3817
_cell_measurement_temperature 300.0(2)
_cell_measurement_theta_max 30.48
_cell_measurement_theta_min 2.30
_cell_volume 2362.6(3)
_computing_cell_refinement 'SAINT (Bruker, 2007)'
_computing_data_collection 'APEX2 (Bruker, 2007)'
_computing_data_reduction 'SAINT (Bruker, 2007)'
_computing_molecular_graphics 'SHELXTL (Sheldrick, 2008)'
_computing_publication_material 'SHELXTL (Sheldrick, 2008)'
_computing_structure_refinement 'SHELXL-97 (Sheldrick, 2008)'
_computing_structure_solution 'SIR97 (Sheldrick, 1999)'
_diffrn_ambient_temperature 300.0(2)
_diffrn_measured_fraction_theta_full 0.995
_diffrn_measured_fraction_theta_max 0.995
_diffrn_measurement_device_type 'Bruker SMART APEX II CCD Platform'
_diffrn_measurement_method 'area detector, \w scans per \f'
_diffrn_radiation_monochromator graphite
_diffrn_radiation_source 'fine-focus sealed tube'
_diffrn_radiation_type MoK\a
_diffrn_radiation_wavelength 0.71073
_diffrn_reflns_av_R_equivalents 0.0304
_diffrn_reflns_av_sigmaI/netI 0.0230
_diffrn_reflns_limit_h_max 16
_diffrn_reflns_limit_h_min -16
_diffrn_reflns_limit_k_max 16
_diffrn_reflns_limit_k_min -16
_diffrn_reflns_limit_l_max 32
_diffrn_reflns_limit_l_min -32
_diffrn_reflns_number 10233
_diffrn_reflns_theta_full 32.55
_diffrn_reflns_theta_max 32.55
_diffrn_reflns_theta_min 2.30
_exptl_absorpt_coefficient_mu 0.719
_exptl_absorpt_correction_T_max 0.94
_exptl_absorpt_correction_T_min 0.86
_exptl_absorpt_correction_type multi-scan
_exptl_absorpt_process_details 'SADABS (Sheldrick, 2007)'
_exptl_crystal_colour 'pale pink'
_exptl_crystal_density_diffrn 1.618
_exptl_crystal_description block
_exptl_crystal_F_000 1188
_exptl_crystal_size_max 0.22
_exptl_crystal_size_mid 0.14
_exptl_crystal_size_min 0.08
_refine_diff_density_max 0.572
_refine_diff_density_min -0.459
_refine_diff_density_rms 0.069
_refine_ls_extinction_method none
_refine_ls_goodness_of_fit_ref 1.076
_refine_ls_hydrogen_treatment constr
_refine_ls_matrix_type full
_refine_ls_number_parameters 76
_refine_ls_number_reflns 1901
_refine_ls_number_restraints 0
_refine_ls_restrained_S_all 1.076
_refine_ls_R_factor_all 0.0722
_refine_ls_R_factor_gt 0.0510
_refine_ls_shift/su_max 0.000
_refine_ls_shift/su_mean 0.000
_refine_ls_structure_factor_coef Fsqd
_refine_ls_weighting_details 'calc w=1/[\s^2^(Fo^2^)+(0.1057P)^2^+0.6544P] where P=(Fo^2^+2Fc^2^)/3'
_refine_ls_weighting_scheme calc
_refine_ls_wR_factor_gt 0.1581
_refine_ls_wR_factor_ref 0.1779
_reflns_number_gt 1382
_reflns_number_total 1901
_reflns_threshold_expression >2sigma(I)
_cod_data_source_file ic2022038_si_002_9.cif
_cod_data_source_block ra11
_cod_original_cell_volume 2362.5(3)
_cod_original_sg_symbol_H-M 'R -3'
_cod_database_code 4328030

loop_
_symmetry_equiv_pos_as_xyz
'x, y, z'
'-y, x-y, z'
'-x+y, -x, z'
'x+2/3, y+1/3, z+1/3'
'-y+2/3, x-y+1/3, z+1/3'
'-x+y+2/3, -x+1/3, z+1/3'
'x+1/3, y+2/3, z+2/3'
'-y+1/3, x-y+2/3, z+2/3'
'-x+y+1/3, -x+2/3, z+2/3'
'-x, -y, -z'
'y, -x+y, -z'
'x-y, x, -z'
'-x+2/3, -y+1/3, -z+1/3'
'y+2/3, -x+y+1/3, -z+1/3'
'x-y+2/3, x+1/3, -z+1/3'
'-x+1/3, -y+2/3, -z+2/3'
'y+1/3, -x+y+2/3, -z+2/3'
'x-y+1/3, x+2/3, -z+2/3'

loop_
_atom_site_label
_atom_site_type_symbol
_atom_site_fract_x
_atom_site_fract_y
_atom_site_fract_z
_atom_site_U_iso_or_equiv
_atom_site_adp_type
_atom_site_occupancy
_atom_site_symmetry_multiplicity
_atom_site_calc_flag
_atom_site_refinement_flags
Fe1 Fe 0.0000 0.0000 0.5000 0.0391(2) Uani 1 6 d S
N1 N 0.03566(19) 0.15887(18) 0.55963(8) 0.0499(4) Uani 1 1 d .
N2 N 0.01929(18) 0.13110(17) 0.62159(7) 0.0436(4) Uani 1 1 d .
C1 C 0.0000 0.0000 0.64220(14) 0.0399(6) Uani 1 3 d S
H1A H 0.0000 0.0000 0.6873 0.048 Uiso 1 3 calc SR
C2 C 0.0638(3) 0.2878(3) 0.55549(12) 0.0612(6) Uani 1 1 d .
H2A H 0.0804 0.3358 0.5186 0.073 Uiso 1 1 calc R
C3 C 0.0657(3) 0.3433(3) 0.61322(13) 0.0621(6) Uani 1 1 d .
H3A H 0.0843 0.4323 0.6217 0.075 Uiso 1 1 calc R
C4 C 0.0345(2) 0.2402(2) 0.65493(10) 0.0484(5) Uani 1 1 d .
C5 C 0.0153(3) 0.2371(3) 0.72295(12) 0.0620(6) Uani 1 1 d .
H5A H 0.0354 0.3265 0.7369 0.093 Uiso 1 1 calc R
H5B H 0.0762 0.2121 0.7427 0.093 Uiso 1 1 calc R
H5C H -0.0783 0.1706 0.7330 0.093 Uiso 1 1 calc R
Cl1 Cl 0.3333 0.6667 0.79965(6) 0.0678(3) Uani 1 3 d S
O1 O 0.3333 0.6667 0.7346(2) 0.146(2) Uani 1 3 d S
O2 O 0.3079(4) 0.7735(3) 0.81780(16) 0.1176(10) Uani 1 1 d .

loop_
_atom_site_aniso_label
_atom_site_aniso_U_11
_atom_site_aniso_U_22
_atom_site_aniso_U_33
_atom_site_aniso_U_23
_atom_site_aniso_U_13
_atom_site_aniso_U_12
Fe1 0.0460(3) 0.0460(3) 0.0253(3) 0.000 0.000 0.02299(14)
N1 0.0654(11) 0.0524(10) 0.0361(8) 0.0080(7) 0.0077(7) 0.0326(9)
N2 0.0522(9) 0.0449(8) 0.0351(8) 0.0009(6) 0.0022(6) 0.0253(7)
C1 0.0447(10) 0.0447(10) 0.0303(12) 0.000 0.000 0.0224(5)
C2 0.0757(15) 0.0539(12) 0.0594(13) 0.0146(10) 0.0101(11) 0.0364(12)
C3 0.0671(14) 0.0494(12) 0.0753(16) 0.0015(11) 0.0071(12) 0.0331(11)
C4 0.0445(10) 0.0486(10) 0.0525(11) -0.0074(8) 0.0001(8) 0.0235(8)
C5 0.0634(14) 0.0654(14) 0.0533(12) -0.0165(10) 0.0030(10) 0.0294(12)
Cl1 0.0658(4) 0.0658(4) 0.0717(7) 0.000 0.000 0.0329(2)
O1 0.182(4) 0.182(4) 0.075(3) 0.000 0.000 0.0910(19)
O2 0.118(2) 0.0905(17) 0.161(3) 0.0067(18) 0.0373(19) 0.0642(17)

loop_
_atom_type_symbol
_atom_type_description
_atom_type_scat_dispersion_real
_atom_type_scat_dispersion_imag
_atom_type_scat_source
C C 0.0033 0.0016 'International Tables Vol C Tables 4.2.6.8 and 6.1.1.4'
H H 0.0000 0.0000 'International Tables Vol C Tables 4.2.6.8 and 6.1.1.4'
N N 0.0061 0.0033 'International Tables Vol C Tables 4.2.6.8 and 6.1.1.4'
O O 0.0106 0.0060 'International Tables Vol C Tables 4.2.6.8 and 6.1.1.4'
Cl Cl 0.1484 0.1585 'International Tables Vol C Tables 4.2.6.8 and 6.1.1.4'
Fe Fe 0.3463 0.8444 'International Tables Vol C Tables 4.2.6.8 and 6.1.1.4'

loop_
_geom_angle_atom_site_label_1
_geom_angle_atom_site_label_2
_geom_angle_atom_site_label_3
_geom_angle
_geom_angle_site_symmetry_1
_geom_angle_site_symmetry_3
N1 Fe1 N1 180.00(7) 10_556 .
N1 Fe1 N1 85.12(7) 10_556 12_556
N1 Fe1 N1 94.88(7) . 12_556
N1 Fe1 N1 94.88(7) 10_556 3
N1 Fe1 N1 85.12(7) . 3
N1 Fe1 N1 180.00(7) 12_556 3
N1 Fe1 N1 94.88(7) 10_556 2
N1 Fe1 N1 85.12(7) . 2
N1 Fe1 N1 94.88(7) 12_556 2
N1 Fe1 N1 85.12(7) 3 2
N1 Fe1 N1 85.12(7) 10_556 11_556
N1 Fe1 N1 94.88(7) . 11_556
N1 Fe1 N1 85.12(7) 12_556 11_556
N1 Fe1 N1 94.88(7) 3 11_556
N1 Fe1 N1 180.0 2 11_556
C2 N1 N2 104.29(18) . .
C2 N1 Fe1 137.45(17) . .
N2 N1 Fe1 118.09(12) . .
C4 N2 N1 112.11(17) . .
C4 N2 C1 129.71(19) . .
N1 N2 C1 117.98(18) . .
N2 C1 N2 110.87(12) 2 3
N2 C1 N2 110.87(12) 2 .
N2 C1 N2 110.87(12) 3 .
N2 C1 H1A 108.0 2 .
N2 C1 H1A 108.0 3 .
N2 C1 H1A 108.0 . .
N1 C2 C3 111.7(2) . .
N1 C2 H2A 124.2 . .
C3 C2 H2A 124.2 . .
C4 C3 C2 106.1(2) . .
C4 C3 H3A 127.0 . .
C2 C3 H3A 127.0 . .
N2 C4 C3 105.8(2) . .
N2 C4 C5 123.8(2) . .
C3 C4 C5 130.4(2) . .
C4 C5 H5A 109.5 . .
C4 C5 H5B 109.5 . .
H5A C5 H5B 109.5 . .
C4 C5 H5C 109.5 . .
H5A C5 H5C 109.5 . .
H5B C5 H5C 109.5 . .
O1 Cl1 O2 106.13(15) . .
O1 Cl1 O2 106.13(15) . 2_665
O2 Cl1 O2 112.60(13) . 2_665
O1 Cl1 O2 106.13(15) . 3_565
O2 Cl1 O2 112.60(13) . 3_565
O2 Cl1 O2 112.60(13) 2_665 3_565

loop_
_geom_bond_atom_site_label_1
_geom_bond_atom_site_label_2
_geom_bond_distance
_geom_bond_site_symmetry_2
Fe1 N1 2.0724(18) 10_556
Fe1 N1 2.0724(18) .
Fe1 N1 2.0724(18) 12_556
Fe1 N1 2.0724(18) 3
Fe1 N1 2.0724(18) 2
Fe1 N1 2.0724(18) 11_556
N1 C2 1.320(3) .
N1 N2 1.372(2) .
N2 C4 1.356(3) .
N2 C1 1.4454(19) .
C1 N2 1.4454(19) 2
C1 N2 1.4454(19) 3
C1 H1A 0.9800 .
C2 C3 1.394(4) .
C2 H2A 0.9300 .
C3 C4 1.369(3) .
C3 H3A 0.9300 .
C4 C5 1.490(3) .
C5 H5A 0.9600 .
C5 H5B 0.9600 .
C5 H5C 0.9600 .
Cl1 O1 1.412(5) .
Cl1 O2 1.418(3) .

loop_
_geom_torsion_atom_site_label_1
_geom_torsion_atom_site_label_2
_geom_torsion_atom_site_label_3
_geom_torsion_atom_site_label_4
_geom_torsion
_geom_torsion_site_symmetry_1
_geom_torsion_site_symmetry_4
N1 Fe1 N1 C2 -42.2(3) 12_556 .
N1 Fe1 N1 C2 137.8(3) 3 .
N1 Fe1 N1 C2 -136.7(3) 2 .
N1 Fe1 N1 C2 43.3(3) 11_556 .
N1 Fe1 N1 N2 132.12(11) 12_556 .
N1 Fe1 N1 N2 -47.88(11) 3 .
N1 Fe1 N1 N2 37.62(12) 2 .
N1 Fe1 N1 N2 -142.38(12) 11_556 .
C2 N1 N2 C4 1.1(2) . .
Fe1 N1 N2 C4 -174.91(13) . .
C2 N1 N2 C1 -174.23(17) . .
Fe1 N1 N2 C1 9.7(2) . .
C4 N2 C1 N2 117.7(3) . 2
N1 N2 C1 N2 -67.8(2) . 2
C4 N2 C1 N2 -118.7(3) . 3
N1 N2 C1 N2 55.8(2) . 3
N2 N1 C2 C3 -0.1(3) . .
Fe1 N1 C2 C3 174.74(18) . .
N1 C2 C3 C4 -0.9(3) . .
N1 N2 C4 C3 -1.7(2) . .
C1 N2 C4 C3 172.96(19) . .
N1 N2 C4 C5 176.77(19) . .
C1 N2 C4 C5 -8.6(3) . .
C2 C3 C4 N2 1.6(3) . .
C2 C3 C4 C5 -176.8(2) . .
